data_7250439
loop_
_publ_author_name
'Rasphone, Arigna'
'Zhang, Hong-Chuan'
'Lee, Yun-Syuan'
'Ye, Yu-Hui'
'Kuo, Ying-Tong'
'Lai, Yi-Fang'
'Chen, Zhi-Ling'
'Wang, Song-Wei'
'Chen, Jhy-Der'

_publ_section_title
;
 Zn(ii), Cd(ii) and Hg(ii) halide coordination polymers supported by
 bis-pyridyl-bis-amide: structural diversity and structural transformation
;
_journal_issue 25
_journal_name_full CrystEngComm
_journal_page_first 4404
_journal_page_last 4414
_journal_paper_doi 10.1039/D5CE00465A
_journal_volume 27
_journal_year 2025
_chemical_formula_sum 'C18 H22 Cd I2 N4 O2'
_chemical_formula_weight 692.59
_space_group_crystal_system monoclinic
_space_group_IT_number 9
_space_group_name_Hall 'C -2yc'
_space_group_name_H-M_alt 'C 1 c 1'
_atom_sites_solution_hydrogens geom
_audit_creation_method SHELXL-2019/1
_audit_update_record
;
2025-04-21 deposited with the CCDC.	2025-05-22 downloaded from the CCDC.
;
_cell_angle_alpha 90
_cell_angle_beta 109.607(3)
_cell_angle_gamma 90
_cell_formula_units_Z 4
_cell_length_a 12.0191(15)
_cell_length_b 13.5251(17)
_cell_length_c 14.9707(18)
_cell_measurement_reflns_used 4545
_cell_measurement_temperature 296(2)
_cell_measurement_theta_max 27.44
_cell_measurement_theta_min 2.35
_cell_volume 2292.5(5)
_computing_cell_refinement 'Bruker SAINT'
_computing_data_collection 'Bruker APEX2'
_computing_data_reduction 'Bruker SAINT'
_computing_molecular_graphics 'Bruker SHELXTL'
_computing_publication_material 'Bruker SHELXTL'
_computing_structure_refinement 'SHELXL-2019/1 (Sheldrick, 2019)'
_computing_structure_solution 'SHELXS-97 (Sheldrick 2008)'
_diffrn_ambient_temperature 296(2)
_diffrn_measured_fraction_theta_full 1.000
_diffrn_measured_fraction_theta_max 0.999
_diffrn_measurement_device_type 'Bruker APEX-II CCD'
_diffrn_measurement_method '\f and \w scans'
_diffrn_radiation_type MoK\a
_diffrn_radiation_wavelength 0.71073
_diffrn_reflns_av_R_equivalents 0.0492
_diffrn_reflns_av_unetI/netI 0.0728
_diffrn_reflns_Laue_measured_fraction_full 1.000
_diffrn_reflns_Laue_measured_fraction_max 0.999
_diffrn_reflns_limit_h_max 16
_diffrn_reflns_limit_h_min -16
_diffrn_reflns_limit_k_max 18
_diffrn_reflns_limit_k_min -18
_diffrn_reflns_limit_l_max 19
_diffrn_reflns_limit_l_min -19
_diffrn_reflns_number 13701
_diffrn_reflns_point_group_measured_fraction_full 0.991
_diffrn_reflns_point_group_measured_fraction_max 0.979
_diffrn_reflns_theta_full 25.242
_diffrn_reflns_theta_max 28.353
_diffrn_reflns_theta_min 2.346
_exptl_absorpt_coefficient_mu 3.665
_exptl_absorpt_correction_T_max 0.7457
_exptl_absorpt_correction_T_min 0.5490
_exptl_absorpt_correction_type multi-scan
_exptl_absorpt_process_details 'SADABS V2008/1 (Bruker AXS, 2008)'
_exptl_crystal_colour colourless
_exptl_crystal_density_diffrn 2.007
_exptl_crystal_description plate
_exptl_crystal_F_000 1312
_exptl_crystal_size_max 0.300
_exptl_crystal_size_mid 0.200
_exptl_crystal_size_min 0.100
_refine_diff_density_max 0.881
_refine_diff_density_min -0.869
_refine_diff_density_rms 0.121
_refine_ls_abs_structure_details
; 
 Flack x determined using 1298 quotients [(I+)-(I-)]/[(I+)+(I-)] 
 (Parsons, Flack and Wagner, Acta Cryst. B69 (2013) 249-259). 
;
_refine_ls_abs_structure_Flack -0.01(2)
_refine_ls_extinction_method none
_refine_ls_goodness_of_fit_ref 1.006
_refine_ls_hydrogen_treatment constr
_refine_ls_matrix_type full
_refine_ls_number_parameters 244
_refine_ls_number_reflns 5576
_refine_ls_number_restraints 2
_refine_ls_restrained_S_all 1.005
_refine_ls_R_factor_all 0.0916
_refine_ls_R_factor_gt 0.0383
_refine_ls_shift/su_max 0.001
_refine_ls_shift/su_mean 0.000
_refine_ls_structure_factor_coef Fsqd
_refine_ls_weighting_details 'w=1/[\s^2^(Fo^2^)+(0.0108P)^2^] where P=(Fo^2^+2Fc^2^)/3'
_refine_ls_weighting_scheme calc
_refine_ls_wR_factor_gt 0.0500
_refine_ls_wR_factor_ref 0.0630
_reflns_Friedel_coverage 0.958
_reflns_Friedel_fraction_full 0.983
_reflns_Friedel_fraction_max 0.960
_reflns_number_gt 3526
_reflns_number_total 5576
_reflns_threshold_expression 'I > 2\s(I)'
_cod_data_source_file d5ce00465a2.cif
_cod_data_source_block 7
_cod_depositor_comments
;
The following automatic conversions were performed:

data item '_exptl_absorpt_correction_type' value 'multi_scan' was
changed to 'multi-scan' in accordance with the
/home/data/users/saulius/crontab/automatic-downloads/rss-feeds/RSC/lib/dictionaries/cif_core.dic
dictionary named 'cif_core.dic' version 2.4.2 last updated on
2011-04-26.

Automatic conversion script
Id: cif_fix_values 8170 2020-07-09 18:12:32Z antanas 

 Adding full bibliography for 7250429--7250439.cif.
;
_cod_original_sg_symbol_H-M 'C c'
_cod_database_code 7250439
_shelx_shelxl_version_number 2019/1
_shelx_space_group_comment
; 
The symmetry employed for this shelxl refinement is uniquely defined 
by the following loop, which should always be used as a source of 
symmetry information in preference to the above space-group names. 
They are only intended as comments. 
;
_shelx_estimated_absorpt_t_min 0.406
_shelx_estimated_absorpt_t_max 0.711

loop_
_space_group_symop_operation_xyz
'x, y, z'
'x, -y, z+1/2'
'x+1/2, y+1/2, z'
'x+1/2, -y+1/2, z+1/2'

loop_
_atom_site_label
_atom_site_type_symbol
_atom_site_fract_x
_atom_site_fract_y
_atom_site_fract_z
_atom_site_U_iso_or_equiv
_atom_site_adp_type
_atom_site_occupancy
_atom_site_site_symmetry_order
_atom_site_calc_flag
_atom_site_refinement_flags_posn
_atom_site_refinement_flags_adp
_atom_site_refinement_flags_occupancy
_atom_site_disorder_assembly
_atom_site_disorder_group
Cd Cd 0.54822(9) 0.25045(5) 0.95579(8) 0.04276(17) Uani 1 1 d . . . . .
I1 I 0.62694(5) 0.16329(8) 1.12620(4) 0.0629(3) Uani 1 1 d . . . . .
I2 I 0.49947(4) 0.16601(8) 0.78272(3) 0.0528(3) Uani 1 1 d . . . . .
O1 O 0.6895(8) 0.3973(7) 0.6572(7) 0.058(3) Uani 1 1 d . . . . .
O2 O 0.3980(9) 0.4151(7) 0.2586(7) 0.067(3) Uani 1 1 d . . . . .
N1 N 0.6623(7) 0.3812(6) 0.9524(5) 0.041(2) Uani 1 1 d . . . . .
N2 N 0.5777(9) 0.5172(7) 0.6884(7) 0.054(2) Uani 1 1 d . . . . .
H2A H 0.509364 0.544597 0.673792 0.064 Uiso 1 1 calc R U . . .
N3 N 0.2630(7) 0.3031(6) 0.1841(5) 0.046(2) Uani 1 1 d . . . . .
H3A H 0.240660 0.242517 0.182299 0.055 Uiso 1 1 calc R U . . .
N4 N 0.3810(7) 0.3331(6) -0.0490(5) 0.044(2) Uani 1 1 d . . . . .
C1 C 0.7497(10) 0.4134(11) 1.0265(9) 0.054(4) Uani 1 1 d . . . . .
H1A H 0.765831 0.380445 1.084001 0.065 Uiso 1 1 calc R U . . .
C2 C 0.8191(11) 0.4952(10) 1.0220(9) 0.072(4) Uani 1 1 d . . . . .
H2B H 0.880702 0.516730 1.074808 0.086 Uiso 1 1 calc R U . . .
C3 C 0.7918(10) 0.5424(8) 0.9357(8) 0.067(3) Uani 1 1 d . . . . .
H3B H 0.834131 0.598559 0.931040 0.081 Uiso 1 1 calc R U . . .
C4 C 0.7044(10) 0.5090(7) 0.8568(7) 0.049(3) Uani 1 1 d . . . . .
C5 C 0.6397(8) 0.4285(7) 0.8693(6) 0.047(3) Uani 1 1 d . . . . .
H5A H 0.577457 0.406142 0.817458 0.056 Uiso 1 1 calc R U . . .
C6 C 0.6753(11) 0.5595(8) 0.7617(7) 0.065(3) Uani 1 1 d . . . . .
H6A H 0.658015 0.628503 0.768947 0.077 Uiso 1 1 calc R U . . .
H6B H 0.744379 0.557181 0.742046 0.077 Uiso 1 1 calc R U . . .
C7 C 0.5909(10) 0.4351(8) 0.6418(7) 0.049(3) Uani 1 1 d . . . . .
C8 C 0.4807(9) 0.3888(8) 0.5736(7) 0.059(3) Uani 1 1 d . . . . .
H8A H 0.416326 0.435957 0.559845 0.071 Uiso 1 1 calc R U . . .
H8B H 0.459363 0.331584 0.603385 0.071 Uiso 1 1 calc R U . . .
C9 C 0.4970(9) 0.3571(7) 0.4808(7) 0.056(3) Uani 1 1 d . . . . .
H9A H 0.494263 0.414972 0.441893 0.067 Uiso 1 1 calc R U . . .
H9B H 0.573951 0.326554 0.494559 0.067 Uiso 1 1 calc R U . . .
C10 C 0.4030(10) 0.2854(8) 0.4269(7) 0.065(3) Uani 1 1 d . . . . .
H10A H 0.326162 0.315077 0.416470 0.078 Uiso 1 1 calc R U . . .
H10B H 0.408183 0.226659 0.465370 0.078 Uiso 1 1 calc R U . . .
C11 C 0.4118(10) 0.2546(8) 0.3310(6) 0.061(3) Uani 1 1 d . . . . .
H11A H 0.494207 0.245328 0.337461 0.073 Uiso 1 1 calc R U . . .
H11B H 0.371503 0.192003 0.311682 0.073 Uiso 1 1 calc R U . . .
C12 C 0.3572(9) 0.3323(8) 0.2544(7) 0.049(3) Uani 1 1 d . . . . .
C13 C 0.1966(9) 0.3700(8) 0.1104(7) 0.054(3) Uani 1 1 d . . . . .
H13A H 0.198552 0.435218 0.137719 0.065 Uiso 1 1 calc R U . . .
H13B H 0.114893 0.348439 0.087320 0.065 Uiso 1 1 calc R U . . .
C14 C 0.2400(8) 0.3779(7) 0.0272(6) 0.036(2) Uani 1 1 d . . . . .
C15 C 0.1829(9) 0.4384(7) -0.0485(7) 0.053(3) Uani 1 1 d . . . . .
H15A H 0.116084 0.473777 -0.049684 0.064 Uiso 1 1 calc R U . . .
C16 C 0.2270(11) 0.4455(9) -0.1231(7) 0.065(4) Uani 1 1 d . . . . .
H16A H 0.189036 0.485497 -0.174905 0.078 Uiso 1 1 calc R U . . .
C17 C 0.3249(11) 0.3944(11) -0.1209(9) 0.061(4) Uani 1 1 d . . . . .
H17A H 0.354355 0.401915 -0.170584 0.073 Uiso 1 1 calc R U . . .
C18 C 0.3373(8) 0.3272(7) 0.0234(6) 0.042(2) Uani 1 1 d . . . . .
H18A H 0.375883 0.285946 0.074043 0.050 Uiso 1 1 calc R U . . .

loop_
_atom_site_aniso_label
_atom_site_aniso_U_11
_atom_site_aniso_U_22
_atom_site_aniso_U_33
_atom_site_aniso_U_23
_atom_site_aniso_U_13
_atom_site_aniso_U_12
Cd 0.0449(4) 0.0452(3) 0.0388(3) 0.0037(6) 0.0149(3) -0.0001(5)
I1 0.0809(6) 0.0547(7) 0.0430(6) 0.0121(5) 0.0075(5) 0.0054(5)
I2 0.0545(5) 0.0617(7) 0.0425(6) -0.0054(5) 0.0168(4) -0.0004(5)
O1 0.049(5) 0.055(6) 0.066(6) 0.003(5) 0.014(5) 0.011(4)
O2 0.086(7) 0.048(6) 0.063(6) 0.001(5) 0.020(5) -0.023(5)
N1 0.038(5) 0.048(5) 0.033(5) 0.005(4) 0.007(4) -0.004(4)
N2 0.064(7) 0.047(6) 0.051(6) 0.013(5) 0.022(5) 0.013(5)
N3 0.048(6) 0.043(5) 0.050(5) 0.000(4) 0.020(5) -0.005(4)
N4 0.044(5) 0.052(6) 0.039(5) -0.003(4) 0.018(4) 0.002(5)
C1 0.057(9) 0.068(10) 0.041(8) -0.008(6) 0.021(7) -0.015(7)
C2 0.073(10) 0.091(11) 0.047(8) -0.020(8) 0.014(7) -0.042(8)
C3 0.071(9) 0.065(8) 0.068(8) -0.013(7) 0.026(7) -0.038(7)
C4 0.058(7) 0.040(6) 0.053(7) -0.005(5) 0.023(6) -0.010(6)
C5 0.047(6) 0.046(6) 0.041(6) -0.007(5) 0.006(5) -0.010(5)
C6 0.089(9) 0.052(7) 0.058(7) 0.002(6) 0.031(7) -0.011(7)
C7 0.059(8) 0.050(7) 0.040(6) 0.018(5) 0.018(6) 0.000(6)
C8 0.062(8) 0.066(8) 0.052(7) 0.012(6) 0.021(6) 0.000(6)
C9 0.056(7) 0.062(7) 0.048(7) 0.010(5) 0.014(5) -0.005(6)
C10 0.072(9) 0.064(8) 0.057(7) 0.017(6) 0.020(7) -0.018(7)
C11 0.074(8) 0.055(7) 0.046(7) -0.003(6) 0.011(6) -0.014(6)
C12 0.054(7) 0.053(7) 0.041(6) 0.001(6) 0.019(6) -0.001(6)
C13 0.043(6) 0.066(8) 0.054(7) 0.004(6) 0.017(5) 0.012(6)
C14 0.035(6) 0.033(6) 0.038(6) -0.012(4) 0.009(5) -0.007(4)
C15 0.049(7) 0.067(8) 0.037(6) 0.003(5) 0.007(5) 0.027(6)
C16 0.080(10) 0.076(10) 0.033(6) 0.012(6) 0.010(7) 0.030(8)
C17 0.058(9) 0.083(11) 0.037(8) 0.010(7) 0.012(6) 0.020(8)
C18 0.041(6) 0.050(7) 0.034(5) -0.002(5) 0.011(5) 0.001(5)

loop_
_atom_type_symbol
_atom_type_description
_atom_type_scat_dispersion_real
_atom_type_scat_dispersion_imag
_atom_type_scat_source
C C 0.0033 0.0016 'International Tables Vol C Tables 4.2.6.8 and 6.1.1.4'
H H 0.0000 0.0000 'International Tables Vol C Tables 4.2.6.8 and 6.1.1.4'
N N 0.0061 0.0033 'International Tables Vol C Tables 4.2.6.8 and 6.1.1.4'
O O 0.0106 0.0060 'International Tables Vol C Tables 4.2.6.8 and 6.1.1.4'
Cd Cd -0.8075 1.2024 'International Tables Vol C Tables 4.2.6.8 and 6.1.1.4'
I I -0.4742 1.8119 'International Tables Vol C Tables 4.2.6.8 and 6.1.1.4'

loop_
_geom_angle_atom_site_label_1
_geom_angle_atom_site_label_2
_geom_angle_atom_site_label_3
_geom_angle
_geom_angle_site_symmetry_1
_geom_angle_site_symmetry_3
_geom_angle_publ_flag
N1 Cd N4 98.7(3) . 1_556 ?
N1 Cd I1 110.1(2) . . ?
N4 Cd I1 105.7(2) 1_556 . ?
N1 Cd I2 104.3(2) . . ?
N4 Cd I2 105.7(2) 1_556 . ?
I1 Cd I2 128.26(3) . . ?
C1 N1 C5 118.5(9) . . ?
C1 N1 Cd 124.1(8) . . ?
C5 N1 Cd 117.4(6) . . ?
C7 N2 C6 121.2(10) . . ?
C7 N2 H2A 119.4 . . ?
C6 N2 H2A 119.4 . . ?
C12 N3 C13 121.9(9) . . ?
C12 N3 H3A 119.1 . . ?
C13 N3 H3A 119.1 . . ?
C17 N4 C18 116.8(9) . . ?
C17 N4 Cd 121.7(7) . 1_554 ?
C18 N4 Cd 121.3(6) . 1_554 ?
N1 C1 C2 122.6(11) . . ?
N1 C1 H1A 118.7 . . ?
C2 C1 H1A 118.7 . . ?
C3 C2 C1 116.9(11) . . ?
C3 C2 H2B 121.5 . . ?
C1 C2 H2B 121.5 . . ?
C4 C3 C2 121.9(11) . . ?
C4 C3 H3B 119.0 . . ?
C2 C3 H3B 119.0 . . ?
C3 C4 C5 116.4(10) . . ?
C3 C4 C6 122.2(10) . . ?
C5 C4 C6 121.3(10) . . ?
N1 C5 C4 123.5(9) . . ?
N1 C5 H5A 118.3 . . ?
C4 C5 H5A 118.3 . . ?
N2 C6 C4 114.4(9) . . ?
N2 C6 H6A 108.7 . . ?
C4 C6 H6A 108.7 . . ?
N2 C6 H6B 108.7 . . ?
C4 C6 H6B 108.7 . . ?
H6A C6 H6B 107.6 . . ?
O1 C7 N2 120.9(11) . . ?
O1 C7 C8 121.5(11) . . ?
N2 C7 C8 117.5(11) . . ?
C7 C8 C9 112.4(9) . . ?
C7 C8 H8A 109.1 . . ?
C9 C8 H8A 109.1 . . ?
C7 C8 H8B 109.1 . . ?
C9 C8 H8B 109.1 . . ?
H8A C8 H8B 107.9 . . ?
C10 C9 C8 111.5(9) . . ?
C10 C9 H9A 109.3 . . ?
C8 C9 H9A 109.3 . . ?
C10 C9 H9B 109.3 . . ?
C8 C9 H9B 109.3 . . ?
H9A C9 H9B 108.0 . . ?
C9 C10 C11 113.7(8) . . ?
C9 C10 H10A 108.8 . . ?
C11 C10 H10A 108.8 . . ?
C9 C10 H10B 108.8 . . ?
C11 C10 H10B 108.8 . . ?
H10A C10 H10B 107.7 . . ?
C12 C11 C10 111.6(9) . . ?
C12 C11 H11A 109.3 . . ?
C10 C11 H11A 109.3 . . ?
C12 C11 H11B 109.3 . . ?
C10 C11 H11B 109.3 . . ?
H11A C11 H11B 108.0 . . ?
O2 C12 N3 122.7(10) . . ?
O2 C12 C11 122.0(10) . . ?
N3 C12 C11 115.3(9) . . ?
N3 C13 C14 114.9(8) . . ?
N3 C13 H13A 108.5 . . ?
C14 C13 H13A 108.5 . . ?
N3 C13 H13B 108.5 . . ?
C14 C13 H13B 108.5 . . ?
H13A C13 H13B 107.5 . . ?
C18 C14 C15 117.3(8) . . ?
C18 C14 C13 122.3(9) . . ?
C15 C14 C13 120.4(9) . . ?
C14 C15 C16 118.8(9) . . ?
C14 C15 H15A 120.6 . . ?
C16 C15 H15A 120.6 . . ?
C17 C16 C15 120.5(11) . . ?
C17 C16 H16A 119.8 . . ?
C15 C16 H16A 119.8 . . ?
N4 C17 C16 122.0(12) . . ?
N4 C17 H17A 119.0 . . ?
C16 C17 H17A 119.0 . . ?
N4 C18 C14 124.6(9) . . ?
N4 C18 H18A 117.7 . . ?
C14 C18 H18A 117.7 . . ?

loop_
_geom_bond_atom_site_label_1
_geom_bond_atom_site_label_2
_geom_bond_distance
_geom_bond_site_symmetry_2
_geom_bond_publ_flag
Cd N1 2.248(8) . ?
Cd N4 2.280(8) 1_556 ?
Cd I1 2.6783(13) . ?
Cd I2 2.7095(13) . ?
O1 C7 1.239(13) . ?
O2 C12 1.215(12) . ?
N1 C1 1.320(13) . ?
N1 C5 1.343(11) . ?
N2 C7 1.349(13) . ?
N2 C6 1.429(13) . ?
N2 H2A 0.8600 . ?
N3 C12 1.321(12) . ?
N3 C13 1.443(11) . ?
N3 H3A 0.8600 . ?
N4 C17 1.347(14) . ?
N4 C18 1.356(11) . ?
C1 C2 1.401(16) . ?
C1 H1A 0.9300 . ?
C2 C3 1.377(14) . ?
C2 H2B 0.9300 . ?
C3 C4 1.369(13) . ?
C3 H3B 0.9300 . ?
C4 C5 1.386(12) . ?
C4 C6 1.511(13) . ?
C5 H5A 0.9300 . ?
C6 H6A 0.9700 . ?
C6 H6B 0.9700 . ?
C7 C8 1.510(13) . ?
C8 C9 1.528(12) . ?
C8 H8A 0.9700 . ?
C8 H8B 0.9700 . ?
C9 C10 1.503(13) . ?
C9 H9A 0.9700 . ?
C9 H9B 0.9700 . ?
C10 C11 1.534(13) . ?
C10 H10A 0.9700 . ?
C10 H10B 0.9700 . ?
C11 C12 1.531(13) . ?
C11 H11A 0.9700 . ?
C11 H11B 0.9700 . ?
C13 C14 1.506(12) . ?
C13 H13A 0.9700 . ?
C13 H13B 0.9700 . ?
C14 C18 1.373(12) . ?
C14 C15 1.380(12) . ?
C15 C16 1.391(13) . ?
C15 H15A 0.9300 . ?
C16 C17 1.355(15) . ?
C16 H16A 0.9300 . ?
C17 H17A 0.9300 . ?
C18 H18A 0.9300 . ?
